data_7000453
loop_
_publ_author_name
'Zangl, Anna'
'Kl\"ufers, Peter'
'Schaniel, Dominik'
'Woike, Theo'

_publ_section_title
;
 Photoinduced linkage isomerism of {RuNO}6 complexes with bioligands
 and related chelators
;
_journal_issue 6
_journal_name_full 'Dalton Transactions'
_journal_page_first 1034
_journal_page_last 1045
_journal_paper_doi 10.1039/b812246f
_journal_year 2009
_chemical_compound_source
;
K2[Ru(NO)Cl5] (658 mg, 1.70 mmol), L-histidine monohydrochloride monohydrate
(358 mg, 1.71 mmol) and KCl (1.26 g, 16.9 mmol) are solved in 250 mL H2O. The
pH value of the solution is adjusted to 4 with 0.1 M HCl. After refluxing for 2
hours the resulting light brown solution is evaporated to dryness on a rotary
evaporator. The residue is suspended in a small amount of H2O and purified by
centrifugation (3 times). Then the resulting brown solid is vacuum-dried.
Crystals suitable for X-ray crystallography can be obtained from a diluted
aqueous solution of the complex in H2O by slow evaporation of the solvent at
room temperature.
;
_chemical_formula_moiety 'C6 H8 Cl2 N4 O3 Ru'
_chemical_formula_sum 'C6 H8 Cl2 N4 O3 Ru'
_chemical_formula_weight 356.13
_chemical_name_common (Ru(NO)Cl2(L-HisH-1))
_space_group_IT_number 19
_symmetry_cell_setting orthorhombic
_symmetry_Int_Tables_number 19
_symmetry_space_group_name_Hall 'P 2ac 2ab'
_symmetry_space_group_name_H-M 'P 21 21 21'
_atom_sites_solution_hydrogens geom
_atom_sites_solution_primary direct
_atom_sites_solution_secondary difmap
_audit_block_code Ru_NO_Cl_Cl_L-HisH-1_kn113_Zangl
_audit_creation_date 27-Mar-07
_audit_creation_method 'form98_non/compatible with shelxl97-2'
_cell_angle_alpha 90.00
_cell_angle_beta 90.00
_cell_angle_gamma 90.00
_cell_formula_units_Z 4
_cell_length_a 8.2032(2)
_cell_length_b 10.7355(3)
_cell_length_c 12.9656(3)
_cell_measurement_reflns_used 9230
_cell_measurement_temperature 200(2)
_cell_measurement_theta_max 27.485
_cell_measurement_theta_min 3.134
_cell_volume 1141.82(5)
_computing_cell_refinement 'HKL Scalepack (Otwinowski & Minor 1997)'
_computing_data_collection 'Collect (Bruker AXS BV, 1997-2004)'
_computing_data_reduction 'HKL Denzo and Scalepack (Otwinowski & Minor 1997)'
_computing_structure_refinement 'SHELXL-97 (G. M. Sheldrick. University of G\"ottingen, 97-2 version)'
_computing_structure_solution
;
A. Altomare, M. C. Burla, M. Camalli, G. L. Cascarano, C. Giacovazzo, A.
Guagliardi, A. G. G. Moliterni, G. Polidori, R. Spagna: SIR97: a new tool for
crystal structure determination and refinement; J. Appl. Crystallogr. 1999,
32, 115-119.
;
_diffrn_ambient_temperature 200(2)
_diffrn_detector_area_resol_mean 9
_diffrn_measured_fraction_theta_full 0.997
_diffrn_measured_fraction_theta_max 0.997
_diffrn_measurement_device '95mm CCD camera on \k-goniostat'
_diffrn_measurement_device_type KappaCCD
_diffrn_radiation_collimation 0.20
_diffrn_radiation_monochromator 'MONTEL, graded multilayered X-ray optics'
_diffrn_radiation_source 'rotating anode'
_diffrn_radiation_type MoK\a
_diffrn_radiation_wavelength 0.71073
_diffrn_reflns_av_R_equivalents 0.0340
_diffrn_reflns_av_sigmaI/netI 0.0302
_diffrn_reflns_limit_h_max 10
_diffrn_reflns_limit_h_min -10
_diffrn_reflns_limit_k_max 11
_diffrn_reflns_limit_k_min -13
_diffrn_reflns_limit_l_max 16
_diffrn_reflns_limit_l_min -16
_diffrn_reflns_number 13632
_diffrn_reflns_theta_full 27.48
_diffrn_reflns_theta_max 27.48
_diffrn_reflns_theta_min 3.50
_exptl_absorpt_coefficient_mu 1.838
_exptl_absorpt_correction_type multi-scan
_exptl_absorpt_process_details
;
Sheldrick, G.M. SADABS. Version 2. Multi-Scan Absorption Correction Program.
University of G\"ottingen, Germany, 2001.

spherical correction included with mu*r = 0.073, leads to Tmin/Tmax = 0.6338
;
_exptl_crystal_colour brown
_exptl_crystal_density_diffrn 2.07169(9)
_exptl_crystal_density_method 'not measured'
_exptl_crystal_description block
_exptl_crystal_F_000 696
_exptl_crystal_size_max 0.11
_exptl_crystal_size_mid 0.08
_exptl_crystal_size_min 0.03
_refine_diff_density_max 0.400
_refine_diff_density_min -0.653
_refine_diff_density_rms 0.080
_refine_ls_abs_structure_details 'Flack H D (1983), Acta Cryst. A39, 876-881'
_refine_ls_abs_structure_Flack -0.02(3)
_refine_ls_extinction_method none
_refine_ls_goodness_of_fit_ref 1.084
_refine_ls_hydrogen_treatment refall
_refine_ls_matrix_type full
_refine_ls_number_parameters 177
_refine_ls_number_reflns 2614
_refine_ls_number_restraints 0
_refine_ls_restrained_S_all 1.084
_refine_ls_R_factor_all 0.0243
_refine_ls_R_factor_gt 0.0215
_refine_ls_shift/su_max 0.001
_refine_ls_shift/su_mean 0.000
_refine_ls_structure_factor_coef Fsqd
_refine_ls_weighting_scheme calc
_refine_ls_wR_factor_gt 0.0437
_refine_ls_wR_factor_ref 0.0449
_reflns_number_gt 2485
_reflns_number_total 2614
_reflns_threshold_expression >2sigma(I)
_cod_data_source_file b812246f.txt
_cod_data_source_block 1
_cod_database_code 7000453

loop_
_symmetry_equiv_pos_as_xyz
'x, y, z'
'-x+1/2, -y, z+1/2'
'x+1/2, -y+1/2, -z'
'-x, y+1/2, -z+1/2'

loop_
_atom_site_label
_atom_site_type_symbol
_atom_site_fract_x
_atom_site_fract_y
_atom_site_fract_z
_atom_site_U_iso_or_equiv
_atom_site_adp_type
_atom_site_occupancy
_atom_site_symmetry_multiplicity
_atom_site_calc_flag
_atom_site_refinement_flags
_atom_site_disorder_assembly
_atom_site_disorder_group
Ru Ru 0.91268(3) 0.225533(19) 0.274796(15) 0.01527(6) Uani 1 1 d . . .
Cl1 Cl 1.15444(9) 0.33807(7) 0.24014(6) 0.03268(18) Uani 1 1 d . . .
Cl2 Cl 0.84433(10) 0.36471(7) 0.40996(5) 0.02663(17) Uani 1 1 d . . .
O1 O 1.0744(3) 0.0605(2) 0.41631(17) 0.0354(5) Uani 1 1 d . . .
O11 O 0.8005(2) 0.34025(17) 0.17488(14) 0.0203(4) Uani 1 1 d . . .
O12 O 0.6799(3) 0.34993(19) 0.02285(16) 0.0297(5) Uani 1 1 d . . .
N1 N 1.0100(3) 0.1247(2) 0.35823(18) 0.0208(5) Uani 1 1 d . . .
N2 N 0.9452(3) 0.1266(2) 0.13885(18) 0.0200(5) Uani 1 1 d . . .
H721 H 0.956(4) 0.041(3) 0.148(2) 0.023(8) Uiso 1 1 d . . .
H722 H 1.024(4) 0.151(4) 0.110(3) 0.035(11) Uiso 1 1 d . . .
N5 N 0.6887(3) 0.1374(2) 0.28588(17) 0.0191(5) Uani 1 1 d . . .
N7 N 0.4734(3) 0.0512(3) 0.3513(2) 0.0321(7) Uani 1 1 d . . .
H77 H 0.413(6) 0.032(4) 0.390(3) 0.047(13) Uiso 1 1 d . . .
C1 C 0.7574(3) 0.2928(3) 0.0871(2) 0.0198(6) Uani 1 1 d . . .
C2 C 0.8043(4) 0.1561(3) 0.0708(2) 0.0212(6) Uani 1 1 d . . .
H2 H 0.824(3) 0.148(3) 0.000(2) 0.017(8) Uiso 1 1 d . . .
C3 C 0.6605(4) 0.0727(3) 0.0970(2) 0.0248(7) Uani 1 1 d . . .
H31 H 0.578(5) 0.094(3) 0.050(3) 0.034(9) Uiso 1 1 d . . .
H32 H 0.690(4) -0.017(3) 0.082(2) 0.028(9) Uiso 1 1 d . . .
C4 C 0.6044(3) 0.0794(2) 0.2070(2) 0.0202(6) Uani 1 1 d . . .
C6 C 0.6049(4) 0.1185(3) 0.3721(2) 0.0250(6) Uani 1 1 d . . .
H6 H 0.632(4) 0.151(3) 0.435(3) 0.035(10) Uiso 1 1 d . . .
C8 C 0.4703(4) 0.0266(3) 0.2483(2) 0.0311(8) Uani 1 1 d . . .
H8 H 0.393(5) -0.012(3) 0.221(3) 0.041(10) Uiso 1 1 d . . .

loop_
_atom_site_aniso_label
_atom_site_aniso_U_11
_atom_site_aniso_U_22
_atom_site_aniso_U_33
_atom_site_aniso_U_23
_atom_site_aniso_U_13
_atom_site_aniso_U_12
Ru 0.01655(10) 0.01315(10) 0.01610(10) -0.00016(9) -0.00154(9) -0.00014(9)
Cl1 0.0240(3) 0.0290(4) 0.0451(5) -0.0004(3) 0.0019(3) -0.0101(3)
Cl2 0.0351(4) 0.0246(4) 0.0202(3) -0.0079(3) -0.0022(3) 0.0015(3)
O1 0.0441(13) 0.0304(12) 0.0317(11) 0.0059(9) -0.0106(12) 0.0085(12)
O11 0.0246(10) 0.0174(9) 0.0189(9) -0.0025(8) -0.0021(8) 0.0026(8)
O12 0.0398(13) 0.0274(11) 0.0220(10) 0.0020(9) -0.0096(10) 0.0061(10)
N1 0.0229(12) 0.0186(12) 0.0208(12) -0.0018(10) -0.0026(10) -0.0020(11)
N2 0.0228(14) 0.0171(13) 0.0200(12) -0.0007(10) 0.0042(11) 0.0024(10)
N5 0.0180(11) 0.0201(11) 0.0191(11) -0.0010(10) 0.0015(10) -0.0008(9)
N7 0.0229(14) 0.0415(17) 0.0319(15) 0.0036(13) 0.0068(13) -0.0081(13)
C1 0.0195(13) 0.0231(16) 0.0167(12) 0.0015(11) 0.0017(11) -0.0014(12)
C2 0.0263(15) 0.0226(15) 0.0146(13) -0.0037(12) 0.0003(12) 0.0022(12)
C3 0.0275(16) 0.0235(16) 0.0233(15) -0.0045(13) -0.0033(14) -0.0049(14)
C4 0.0191(13) 0.0198(13) 0.0218(14) -0.0017(11) -0.0022(12) -0.0002(12)
C6 0.0231(15) 0.0303(16) 0.0217(14) 0.0004(12) 0.0031(14) -0.0043(14)
C8 0.0261(17) 0.0329(17) 0.0344(18) -0.0007(13) -0.0025(14) -0.0103(14)

loop_
_atom_type_symbol
_atom_type_description
_atom_type_scat_dispersion_real
_atom_type_scat_dispersion_imag
_atom_type_scat_source
C C 0.0033 0.0016 'International Tables Vol C Tables 4.2.6.8 and 6.1.1.4'
H H 0.0000 0.0000 'International Tables Vol C Tables 4.2.6.8 and 6.1.1.4'
Cl Cl 0.1484 0.1585 'International Tables Vol C Tables 4.2.6.8 and 6.1.1.4'
N N 0.0061 0.0033 'International Tables Vol C Tables 4.2.6.8 and 6.1.1.4'
O O 0.0106 0.0060 'International Tables Vol C Tables 4.2.6.8 and 6.1.1.4'
Ru Ru -1.2594 0.8363 'International Tables Vol C Tables 4.2.6.8 and 6.1.1.4'

loop_
_diffrn_radiation_wavelength_id
0.71073

loop_
_exptl_crystal_face_index_h
_exptl_crystal_face_index_k
_exptl_crystal_face_index_l
_exptl_crystal_face_perp_dist
1 4 2 0.060000
-1 -4 -2 0.050000
-2 -1 8 0.060000
2 1 -8 0.020000
-5 4 -3 0.020000
5 -4 3 0.010000
-1 2 13 0.053000
3 6 -5 0.036000

loop_
_geom_angle_atom_site_label_1
_geom_angle_atom_site_label_2
_geom_angle_atom_site_label_3
_geom_angle
_geom_angle_site_symmetry_1
_geom_angle_site_symmetry_3
_geom_angle_publ_flag
N1 Ru O11 178.66(10) . . ?
N1 Ru N5 94.63(10) . . ?
O11 Ru N5 85.32(8) . . ?
N1 Ru N2 98.73(11) . . ?
O11 Ru N2 79.92(8) . . ?
N5 Ru N2 86.53(10) . . ?
N1 Ru Cl1 92.95(8) . . ?
O11 Ru Cl1 87.04(6) . . ?
N5 Ru Cl1 171.92(7) . . ?
N2 Ru Cl1 89.55(8) . . ?
N1 Ru Cl2 92.37(8) . . ?
O11 Ru Cl2 88.97(5) . . ?
N5 Ru Cl2 91.53(7) . . ?
N2 Ru Cl2 168.84(7) . . ?
Cl1 Ru Cl2 90.96(3) . . ?
C1 O11 Ru 116.76(17) . . ?
O1 N1 Ru 177.7(2) . . ?
C2 N2 Ru 107.13(17) . . ?
C2 N2 H721 111(2) . . ?
Ru N2 H721 114(2) . . ?
C2 N2 H722 106(3) . . ?
Ru N2 H722 110(3) . . ?
H721 N2 H722 108(3) . . ?
C6 N5 C4 107.1(2) . . ?
C6 N5 Ru 126.0(2) . . ?
C4 N5 Ru 126.73(18) . . ?
C6 N7 C8 108.6(3) . . ?
C6 N7 H77 125(3) . . ?
C8 N7 H77 127(3) . . ?
O12 C1 O11 123.2(3) . . ?
O12 C1 C2 121.4(3) . . ?
O11 C1 C2 115.4(2) . . ?
N2 C2 C3 110.2(2) . . ?
N2 C2 C1 108.5(2) . . ?
C3 C2 C1 109.8(2) . . ?
N2 C2 H2 115.4(17) . . ?
C3 C2 H2 107.0(17) . . ?
C1 C2 H2 105.7(18) . . ?
C4 C3 C2 115.0(2) . . ?
C4 C3 H31 113(2) . . ?
C2 C3 H31 105(2) . . ?
C4 C3 H32 107.3(18) . . ?
C2 C3 H32 109.6(19) . . ?
H31 C3 H32 106(3) . . ?
C8 C4 N5 107.7(2) . . ?
C8 C4 C3 127.4(3) . . ?
N5 C4 C3 124.8(3) . . ?
N7 C6 N5 109.5(3) . . ?
N7 C6 H6 126(2) . . ?
N5 C6 H6 124(2) . . ?
C4 C8 N7 107.0(3) . . ?
C4 C8 H8 131(3) . . ?
N7 C8 H8 121(3) . . ?

loop_
_geom_bond_atom_site_label_1
_geom_bond_atom_site_label_2
_geom_bond_distance
_geom_bond_site_symmetry_2
_geom_bond_publ_flag
Ru N1 1.726(2) . ?
Ru O11 2.0102(19) . ?
Ru N5 2.072(2) . ?
Ru N2 2.075(2) . ?
Ru Cl1 2.3653(7) . ?
Ru Cl2 2.3702(7) . ?
O1 N1 1.149(3) . ?
O11 C1 1.296(3) . ?
O12 C1 1.214(3) . ?
N2 C2 1.489(4) . ?
N2 H721 0.93(3) . ?
N2 H722 0.79(4) . ?
N5 C6 1.327(4) . ?
N5 C4 1.383(3) . ?
N7 C6 1.326(4) . ?
N7 C8 1.362(4) . ?
N7 H77 0.73(4) . ?
C1 C2 1.532(4) . ?
C2 C3 1.519(4) . ?
C2 H2 0.94(3) . ?
C3 C4 1.500(4) . ?
C3 H31 0.94(4) . ?
C3 H32 1.01(3) . ?
C4 C8 1.348(4) . ?
C6 H6 0.91(4) . ?
C8 H8 0.83(4) . ?

loop_
_geom_hbond_atom_site_label_D
_geom_hbond_atom_site_label_H
_geom_hbond_atom_site_label_A
_geom_hbond_distance_DH
_geom_hbond_distance_HA
_geom_hbond_distance_DA
_geom_hbond_angle_DHA
_geom_hbond_site_symmetry_A
_geom_hbond_publ_flag
N2 H721 Cl2 0.93(3) 2.61(3) 3.359(2) 137(2) 4_745 ?
N2 H721 Cl1 0.93(3) 2.77(3) 3.567(3) 144(3) 4_745 ?
N2 H722 O12 0.79(4) 2.14(4) 2.857(3) 150(4) 3 ?
N7 H77 O12 0.73(4) 2.38(4) 2.985(4) 141(4) 4_645 ?
N7 H77 Cl2 0.73(4) 2.88(4) 3.393(3) 130(4) 3_456 ?
